data_4077302
loop_
_publ_author_name
'Edwards, Alison J.'
'Macgregor, Stuart A.'
'Rae, A. David'
'Wenger, Eric'
'Willis, Anthony C.'

_publ_section_title
;
 Regioselectivities of the Insertion Reactions of Unsymmetrical Alkynes
 with the Nickelacycles [NiBr(C6H4CH2PPh2-2)(L)] (L = Tertiary Phosphine)
;
_journal_issue 13
_journal_name_full Organometallics
_journal_page_first 2864
_journal_paper_doi 10.1021/om0101083
_journal_volume 20
_journal_year 2001
_chemical_compound_source 'Local laboratory'
_chemical_formula_moiety 'C43 H39 Br Ni O2 P2 '
_chemical_formula_sum 'C43 H39 Br Ni O2 P2'
_chemical_formula_weight 788.350
_chemical_name_systematic
;
 ?
;
_space_group_IT_number 14
_symmetry_cell_setting monoclinic
_symmetry_space_group_name_Hall '-P 2yab'
_symmetry_space_group_name_H-M 'P 1 21/a 1'
_atom_sites_solution_primary direct
_audit_creation_method 'maXus ver 4 beta-test + CRYSTALS_ver_12-03-99'
_cell_angle_alpha 90.00
_cell_angle_beta 99.0906(5)
_cell_angle_gamma 90.00
_cell_formula_units_Z 4
_cell_length_a 17.6495(2)
_cell_length_b 10.56920(10)
_cell_length_c 20.3919(2)
_cell_measurement_reflns_used 81825
_cell_measurement_temperature 200
_cell_measurement_theta_max 27.485
_cell_measurement_theta_min 2.910
_cell_volume 3756.15(7)
_computing_cell_refinement 'HKL Scalepack (Otwinowski & Minor 1997)'
_computing_data_collection KappaCCD
_computing_data_reduction 'Denzo and Scalepak (Otwinowski & Minor, 1997)'
_computing_molecular_graphics
;

 CAMERON (Watkin, Prout & Pearce,  1996)

;
_computing_publication_material
;

CRYSTALS Issue 10 (Watkin, Prout, Carruthers & Betteridge, 1996)

;
_computing_structure_refinement
;

CRYSTALS Issue 10 (Watkin, Prout, Carruthers & Betteridge, 1996)

;
_computing_structure_solution 'SIR92 (Giacovazzo et al, 1992)'
_diffrn_detector_area_resol_mean 9
_diffrn_measurement_device '95mm CCD camera on \k-goniostat'
_diffrn_measurement_device_type KappaCCD
_diffrn_measurement_method CCD
_diffrn_orient_matrix_type X=UH
_diffrn_orient_matrix_UB_11 -0.04346
_diffrn_orient_matrix_UB_12 -0.00722
_diffrn_orient_matrix_UB_13 -0.03774
_diffrn_orient_matrix_UB_21 0.03642
_diffrn_orient_matrix_UB_22 -0.03015
_diffrn_orient_matrix_UB_23 -0.02954
_diffrn_orient_matrix_UB_31 -0.00877
_diffrn_orient_matrix_UB_32 -0.08939
_diffrn_orient_matrix_UB_33 0.01301
_diffrn_radiation_monochromator 'horizonally mounted graphite crystal'
_diffrn_radiation_source 'fine-focus sealed tube'
_diffrn_radiation_type ' MoK\a'
_diffrn_radiation_wavelength_id all
_diffrn_reflns_av_R_equivalents 0.050
_diffrn_reflns_limit_h_max 22
_diffrn_reflns_limit_h_min -22
_diffrn_reflns_limit_k_max 13
_diffrn_reflns_limit_k_min -13
_diffrn_reflns_limit_l_max 26
_diffrn_reflns_limit_l_min -26
_diffrn_reflns_number 83662
_diffrn_reflns_theta_max 27.48
_exptl_absorpt_coefficient_mu 1.70
_exptl_absorpt_correction_T_max 0.877
_exptl_absorpt_correction_T_min 0.774
_exptl_absorpt_correction_type integration
_exptl_absorpt_process_details
;
Gaussian integration (Coppens, 1970)
;
_exptl_crystal_colour orange
_exptl_crystal_density_diffrn 1.394
_exptl_crystal_density_method 'not measured'
_exptl_crystal_description prism
_exptl_crystal_F_000 1624
_refine_diff_density_max 0.36
_refine_diff_density_min -0.72
_refine_ls_extinction_method None
_refine_ls_goodness_of_fit_ref 1.0357
_refine_ls_hydrogen_treatment noref
_refine_ls_matrix_type full
_refine_ls_number_parameters 481
_refine_ls_number_reflns 7062
_refine_ls_R_factor_gt 0.0433
_refine_ls_shift/su_max 0.001263
_refine_ls_structure_factor_coef F
_refine_ls_weighting_details
;
Chebychev polynomial with 3 parameters, Carruthers & Watkin , 1979,
 1.09     1.02    0.862
;
_refine_ls_weighting_scheme calc
_refine_ls_wR_factor_ref 0.0371
_reflns_limit_h_max 22
_reflns_limit_h_min -22
_reflns_limit_k_max 13
_reflns_limit_k_min 0
_reflns_limit_l_max 26
_reflns_limit_l_min 0
_reflns_number_gt 7062
_reflns_number_total 8598
_reflns_threshold_expression >3.00\s(I)
_cod_data_source_file om0101083.cif
_cod_data_source_block exw9z
_cod_depositor_comments
;
The following automatic conversions were performed:

'_symmetry_cell_setting' value 'Monoclinic' changed to 'monoclinic'
according to /home/saulius/struct/CIF-dictionaries/cif_core.dic
dictionary named 'cif_core.dic' version 2.4.2 from 2011-04-26.

Automatic conversion script
Id: cif_fix_values 1715 2011-07-08 13:25:40Z adriana 
;
_cod_original_sg_symbol_H-M 'P 21/a        '
_cod_original_formula_sum 'C43 H39 Br Ni O2 P2 '
_cod_database_code 4077302

loop_
_symmetry_equiv_pos_as_xyz
+X,+Y,+Z
-X,-Y,-Z
'-X+ 1/2,+Y+ 1/2,-Z'
'+X+ 1/2,-Y+ 1/2,+Z'

loop_
_atom_site_label
_atom_site_fract_x
_atom_site_fract_y
_atom_site_fract_z
_atom_site_U_iso_or_equiv
_atom_site_occupancy
_atom_site_adp_type
Ni1 0.299179(12) -0.010844(19) 0.22925(1) 0.0277 1.0000 Uani
Br1 0.387011(11) -0.113532(18) 0.171519(9) 0.0388 1.0000 Uani
P1 0.30596(2) 0.16120(4) 0.17150(2) 0.0300 1.0000 Uani
P2 0.31428(3) -0.17005(4) 0.30089(2) 0.0306 1.0000 Uani
O1 0.09690(9) 0.00164(17) 0.29627(9) 0.0555 1.0000 Uani
O2 0.13019(8) -0.04873(17) 0.19839(8) 0.0536 1.0000 Uani
C1 0.29711(11) 0.23864(18) 0.33317(9) 0.0362 1.0000 Uani
C2 0.32690(11) 0.30917(17) 0.28453(9) 0.0366 1.0000 Uani
C3 0.39476(12) 0.37736(18) 0.30269(12) 0.0450 1.0000 Uani
C4 0.43273(14) 0.3766(2) 0.36752(13) 0.0536 1.0000 Uani
C5 0.40210(15) 0.3107(2) 0.41572(11) 0.0538 1.0000 Uani
C6 0.33473(14) 0.2435(2) 0.3992(1) 0.0470 1.0000 Uani
C7 0.22736(11) 0.16037(18) 0.31456(9) 0.0355 1.0000 Uani
C8 0.2215(1) 0.06398(17) 0.27163(9) 0.0335 1.0000 Uani
C9 0.28627(11) 0.30900(17) 0.21403(9) 0.0354 1.0000 Uani
C10 0.14373(11) 0.00438(17) 0.2589(1) 0.0386 1.0000 Uani
C11 0.05437(15) -0.1029(3) 0.17951(18) 0.0750 1.0000 Uani
C12 0.39979(11) 0.19774(18) 0.14978(11) 0.0391 1.0000 Uani
C13 0.46332(11) 0.1949(2) 0.20048(12) 0.0471 1.0000 Uani
C14 0.53463(13) 0.2349(3) 0.18731(17) 0.0651 1.0000 Uani
C15 0.54279(16) 0.2749(3) 0.1243(2) 0.0781 1.0000 Uani
C16 0.48171(17) 0.2721(3) 0.07412(18) 0.0792 1.0000 Uani
C17 0.40958(13) 0.2347(3) 0.08671(13) 0.0566 1.0000 Uani
C18 0.2404(1) 0.16449(19) 0.09320(9) 0.0356 1.0000 Uani
C19 0.21096(11) 0.0511(2) 0.0662(1) 0.0442 1.0000 Uani
C20 0.15968(14) 0.0519(3) 0.00630(11) 0.0568 1.0000 Uani
C21 0.13932(14) 0.1649(3) -0.02559(11) 0.0580 1.0000 Uani
C22 0.16829(14) 0.2771(3) 0.00099(12) 0.0575 1.0000 Uani
C23 0.21846(12) 0.2789(2) 0.06068(11) 0.0467 1.0000 Uani
C24 0.4128(1) -0.15911(18) 0.34507(9) 0.0344 1.0000 Uani
C25 0.46299(12) -0.2599(2) 0.35482(11) 0.0497 1.0000 Uani
C26 0.53634(14) -0.2426(3) 0.39054(14) 0.0614 1.0000 Uani
C27 0.55877(14) -0.1280(3) 0.41748(14) 0.0635 1.0000 Uani
C28 0.50914(16) -0.0259(3) 0.40733(15) 0.0675 1.0000 Uani
C29 0.43679(13) -0.0426(2) 0.37016(12) 0.0511 1.0000 Uani
C30 0.25803(11) -0.17269(19) 0.37051(9) 0.0385 1.0000 Uani
C31 0.28956(11) -0.25610(18) 0.42832(9) 0.0362 1.0000 Uani
C32 0.34096(13) -0.2077(2) 0.4813(1) 0.0439 1.0000 Uani
C33 0.37056(14) -0.2836(2) 0.53490(11) 0.0517 1.0000 Uani
C34 0.34996(14) -0.4091(2) 0.53646(11) 0.0511 1.0000 Uani
C35 0.29970(14) -0.4588(2) 0.48465(11) 0.0497 1.0000 Uani
C36 0.26939(13) -0.3834(2) 0.43083(11) 0.0444 1.0000 Uani
C37 0.30618(11) -0.33170(17) 0.2679(1) 0.0367 1.0000 Uani
C38 0.23209(12) -0.35929(17) 0.22142(11) 0.0412 1.0000 Uani
C39 0.23014(16) -0.3513(2) 0.15373(12) 0.0553 1.0000 Uani
C40 0.1632(2) -0.3843(3) 0.11081(15) 0.0751 1.0000 Uani
C41 0.09939(17) -0.4234(3) 0.13556(19) 0.0786 1.0000 Uani
C42 0.10050(16) -0.4296(3) 0.20230(18) 0.0732 1.0000 Uani
C43 0.16650(14) -0.3987(2) 0.24531(14) 0.0567 1.0000 Uani
H31 0.4164 0.4273 0.2676 0.045(6) 1.0000 Uiso
H41 0.4827 0.4245 0.3796 0.046(6) 1.0000 Uiso
H51 0.4294 0.3112 0.4637 0.079(9) 1.0000 Uiso
H61 0.3117 0.1965 0.4349 0.048(6) 1.0000 Uiso
H71 0.1808 0.1822 0.3356 0.049(6) 1.0000 Uiso
H91 0.3044 0.3832 0.1899 0.043(6) 1.0000 Uiso
H92 0.2297 0.3173 0.2139 0.048(6) 1.0000 Uiso
H111 0.05012(15) -0.1400(3) 0.13396(18) 0.121(15) 1.0000 Uiso
H112 0.04581(15) -0.1707(3) 0.21177(18) 0.100(12) 1.0000 Uiso
H113 0.01487(15) -0.0351(3) 0.17965(18) 0.075(9) 1.0000 Uiso
H131 0.45741(11) 0.1634(2) 0.24563(12) 0.043(6) 1.0000 Uiso
H141 0.58003(13) 0.2347(3) 0.22351(17) 0.057(7) 1.0000 Uiso
H151 0.59362(16) 0.3072(3) 0.1158(2) 0.070(8) 1.0000 Uiso
H161 0.48923(17) 0.2965(3) 0.02821(18) 0.092(11) 1.0000 Uiso
H171 0.36465(13) 0.2337(3) 0.05007(13) 0.055(7) 1.0000 Uiso
H191 0.22634(11) -0.0304(2) 0.0894(1) 0.048(6) 1.0000 Uiso
H201 0.13741(14) -0.0293(3) -0.01321(11) 0.075(9) 1.0000 Uiso
H211 0.10354(14) 0.1645(3) -0.06881(11) 0.073(9) 1.0000 Uiso
H221 0.15288(14) 0.3582(3) -0.02266(12) 0.071(9) 1.0000 Uiso
H231 0.23874(12) 0.3609(2) 0.08072(11) 0.069(9) 1.0000 Uiso
H251 0.44623(12) -0.3448(2) 0.33635(11) 0.061(8) 1.0000 Uiso
H261 0.57275(14) -0.3157(3) 0.39662(14) 0.077(9) 1.0000 Uiso
H271 0.61098(14) -0.1176(3) 0.44423(14) 0.108(13) 1.0000 Uiso
H281 0.52501(16) 0.0588(3) 0.42670(15) 0.08(1) 1.0000 Uiso
H291 0.40106(13) 0.0311(2) 0.36149(12) 0.073(9) 1.0000 Uiso
H301 0.25582(11) -0.08431(19) 0.38762(9) 0.048(6) 1.0000 Uiso
H302 0.20495(11) -0.20229(19) 0.35268(9) 0.037(5) 1.0000 Uiso
H321 0.35699(13) -0.1170(2) 0.4804(1) 0.065(8) 1.0000 Uiso
H331 0.40644(14) -0.2468(2) 0.57298(11) 0.063(8) 1.0000 Uiso
H341 0.37193(14) -0.4639(2) 0.57477(11) 0.070(8) 1.0000 Uiso
H351 0.28469(14) -0.5500(2) 0.48542(11) 0.061(8) 1.0000 Uiso
H361 0.23252(13) -0.4204(2) 0.39347(11) 0.041(6) 1.0000 Uiso
H371 0.30976(11) -0.39172(17) 0.3062(1) 0.030(5) 1.0000 Uiso
H372 0.35006(11) -0.34664(17) 0.2433(1) 0.043(6) 1.0000 Uiso
H391 0.27683(16) -0.3223(2) 0.13589(12) 0.067(8) 1.0000 Uiso
H401 0.1620(2) -0.3790(3) 0.06170(15) 0.099(12) 1.0000 Uiso
H411 0.05206(17) -0.4480(3) 0.10447(19) 0.113(13) 1.0000 Uiso
H421 0.05328(16) -0.4551(3) 0.22034(18) 0.103(12) 1.0000 Uiso
H431 0.16774(14) -0.4057(2) 0.29437(14) 0.069(8) 1.0000 Uiso

loop_
_atom_site_aniso_label
_atom_site_aniso_U_11
_atom_site_aniso_U_22
_atom_site_aniso_U_33
_atom_site_aniso_U_23
_atom_site_aniso_U_13
_atom_site_aniso_U_12
Ni1 0.02839(11) 0.02560(11) 0.02930(11) 0.00096(8) 0.00471(8) 0.00166(8)
Br1 0.04367(11) 0.03485(11) 0.04041(11) -0.00282(7) 0.01434(7) 0.00376(7)
P1 0.02693(19) 0.0302(2) 0.0330(2) 0.00338(16) 0.00472(16) 0.00121(16)
P2 0.0324(2) 0.0260(2) 0.0336(2) 0.00160(16) 0.00596(16) 0.00182(16)
O1 0.0386(7) 0.0754(12) 0.0555(9) 0.0013(8) 0.0171(7) -0.0054(7)
O2 0.0387(7) 0.059(1) 0.0629(9) -0.0203(7) 0.0071(7) -0.0076(7)
C1 0.0405(9) 0.0310(9) 0.0372(9) -0.0031(7) 0.0062(7) 0.0056(7)
C2 0.0399(9) 0.0271(8) 0.0422(9) -0.0011(7) 0.0042(7) 0.0063(7)
C3 0.044(1) 0.0294(9) 0.0607(12) -0.0027(8) 0.0066(9) 0.0013(8)
C4 0.0506(12) 0.0392(11) 0.0661(14) -0.007(1) -0.006(1) 0.0015(9)
C5 0.0618(13) 0.0485(12) 0.0462(11) -0.0120(9) -0.007(1) 0.006(1)
C6 0.0576(12) 0.0447(11) 0.038(1) -0.0052(8) 0.0054(9) 0.0069(9)
C7 0.0392(9) 0.0323(8) 0.0363(9) 0.0021(7) 0.0092(7) 0.0081(7)
C8 0.0347(8) 0.0320(8) 0.0336(8) 0.0068(7) 0.0053(7) 0.0014(7)
C9 0.0377(9) 0.0292(8) 0.0398(9) 0.0012(7) 0.0076(7) 0.0036(7)
C10 0.0373(9) 0.0338(9) 0.045(1) 0.0053(8) 0.0078(8) 0.0048(7)
C11 0.0452(13) 0.080(2) 0.097(2) -0.0302(17) 0.0027(13) -0.0140(13)
C12 0.0324(8) 0.0320(9) 0.0538(11) -0.0001(8) 0.0099(8) 0.0001(7)
C13 0.0323(9) 0.0441(11) 0.0641(13) -0.0111(9) 0.0051(9) 0.0026(8)
C14 0.032(1) 0.0538(14) 0.109(2) -0.0214(14) 0.0086(12) -0.0021(9)
C15 0.0472(14) 0.0651(17) 0.130(3) -0.0029(17) 0.0392(17) -0.0111(12)
C16 0.0568(16) 0.089(2) 0.101(2) 0.0249(18) 0.0396(16) -0.0027(14)
C17 0.0433(11) 0.0662(15) 0.0647(14) 0.0152(11) 0.022(1) 0.001(1)
C18 0.0293(8) 0.046(1) 0.0320(8) 0.0051(7) 0.0074(6) 0.0033(7)
C19 0.0385(9) 0.0501(12) 0.043(1) -0.0043(8) 0.0034(8) 0.0019(8)
C20 0.0509(12) 0.0723(16) 0.0447(11) -0.0126(11) 0.0001(9) -0.0005(11)
C21 0.0461(12) 0.0919(19) 0.0332(9) 0.0056(11) -0.0026(8) 0.0070(12)
C22 0.0524(13) 0.0734(16) 0.0445(11) 0.0191(11) 0.0007(9) 0.0053(11)
C23 0.044(1) 0.0505(12) 0.044(1) 0.0122(9) 0.0026(8) 0.0005(9)
C24 0.0366(9) 0.0341(8) 0.0326(8) 0.0034(7) 0.0057(7) 0.0017(7)
C25 0.0447(11) 0.0484(12) 0.0536(12) 0.0013(9) 0.0001(9) 0.0087(9)
C26 0.0430(12) 0.0720(16) 0.0661(15) 0.0057(12) -0.001(1) 0.0162(11)
C27 0.0364(11) 0.088(2) 0.0610(14) 0.0056(13) -0.006(1) -0.0052(11)
C28 0.0595(14) 0.0606(15) 0.0749(17) -0.0082(13) -0.0127(13) -0.0137(12)
C29 0.0449(11) 0.038(1) 0.0648(14) -0.0009(9) -0.010(1) -0.0017(9)
C30 0.0383(9) 0.041(1) 0.0380(9) 0.0043(8) 0.0103(7) 0.0064(8)
C31 0.0375(9) 0.0359(9) 0.0377(9) 0.0049(7) 0.0136(7) 0.0058(7)
C32 0.0528(11) 0.038(1) 0.041(1) 0.0040(8) 0.0083(8) -0.0043(8)
C33 0.0550(12) 0.0583(14) 0.040(1) 0.008(1) 0.0032(9) -0.001(1)
C34 0.0596(13) 0.0513(12) 0.0446(11) 0.0155(9) 0.0150(9) 0.011(1)
C35 0.0640(13) 0.038(1) 0.0530(12) 0.0076(9) 0.027(1) 0.0005(9)
C36 0.0507(11) 0.0415(11) 0.044(1) 0.0024(8) 0.0160(9) -0.0031(9)
C37 0.0366(9) 0.0281(8) 0.046(1) 0.0020(7) 0.0072(8) 0.0013(7)
C38 0.043(1) 0.0267(8) 0.0530(11) -0.0028(8) 0.0027(8) -0.0054(7)
C39 0.0603(13) 0.0526(13) 0.0506(12) -0.007(1) 0.002(1) -0.0099(11)
C40 0.091(2) 0.0670(17) 0.0589(15) -0.0155(13) -0.0151(14) -0.0068(15)
C41 0.0589(15) 0.0603(16) 0.107(3) -0.0151(16) -0.0164(15) -0.0129(13)
C42 0.0506(14) 0.0683(17) 0.097(2) -0.0003(16) -0.0004(14) -0.0169(13)
C43 0.0452(11) 0.0555(13) 0.0688(15) -0.0002(11) 0.007(1) -0.011(1)

loop_
_atom_type_symbol
_atom_type_scat_dispersion_real
_atom_type_scat_dispersion_imag
_atom_type_scat_Cromer_Mann_a1
_atom_type_scat_Cromer_Mann_b1
_atom_type_scat_Cromer_Mann_a2
_atom_type_scat_Cromer_Mann_b2
_atom_type_scat_Cromer_Mann_a3
_atom_type_scat_Cromer_Mann_b3
_atom_type_scat_Cromer_Mann_a4
_atom_type_scat_Cromer_Mann_b4
_atom_type_scat_Cromer_Mann_c
_atom_type_scat_source
'C   ' 0.0020 0.0020 2.3100 20.8439 1.0200 10.2075 1.5886 0.5687 0.8650 51.6512 0.2156 International_Tables_Vol_IV_Table_2.2B
'H   ' 0.0000 0.0000 0.4930 10.5109 0.3229 26.1257 0.1402 3.1424 0.0408 57.7997 0.0030 International_Tables_Vol_IV_Table_2.2B
'Br  ' -0.3740 2.4560 17.1789 2.1723 5.2358 16.5796 5.6377 0.2609 3.9851 41.4328 2.9557 International_Tables_Vol_IV_Table_2.2B
'Ni  ' 0.2850 1.1130 12.8376 3.8785 7.2920 0.2565 4.4438 12.1763 2.3800 66.3421 1.0341 International_Tables_Vol_IV_Table_2.2B
'O   ' 0.0080 0.0060 3.0485 13.2771 2.2868 5.7011 1.5463 0.3239 0.8670 32.9089 0.2508 International_Tables_Vol_IV_Table_2.2B
'P   ' 0.0900 0.0950 6.4345 1.9067 4.1791 27.1570 1.7800 0.5260 1.4908 68.1645 1.1149 International_Tables_Vol_IV_Table_2.2B

loop_
_diffrn_radiation_wavelength
0.71073

loop_
_exptl_crystal_face_index_h
_exptl_crystal_face_index_k
_exptl_crystal_face_index_l
_exptl_crystal_face_perp_dist
0 0 1 0.050
0 0 -1 0.100
1 0 0 0.080
-1 0 0 0.100
0 1 0 0.030
0 -1 0 0.050

loop_
_geom_angle_atom_site_label_1
_geom_angle_atom_site_label_2
_geom_angle_atom_site_label_3
_geom_angle
_geom_angle_publ_flag
Br1 Ni1 P1 91.017(14) yes
Br1 Ni1 P2 87.680(14) yes
P1 Ni1 P2 167.979(19) yes
Br1 Ni1 C8 175.15(6) yes
P1 Ni1 C8 90.21(5) yes
P2 Ni1 C8 92.08(5) yes
Ni1 P1 C9 114.94(6) yes
Ni1 P1 C12 115.96(6) yes
C9 P1 C12 100.40(9) yes
Ni1 P1 C18 114.13(7) yes
C9 P1 C18 104.80(9) yes
C12 P1 C18 105.02(9) yes
Ni1 P2 C24 106.39(6) yes
Ni1 P2 C30 119.49(6) yes
C24 P2 C30 101.87(9) yes
Ni1 P2 C37 118.12(6) yes
C24 P2 C37 104.61(8) yes
C30 P2 C37 104.26(9) yes
C10 O2 C11 115.58(19) yes
C2 C1 C6 118.90(18) yes
C2 C1 C7 120.20(16) yes
C6 C1 C7 120.90(18) yes
C1 C2 C3 119.12(19) yes
C1 C2 C9 119.93(17) yes
C3 C2 C9 120.95(18) yes
C2 C3 C4 121.0(2) yes
C2 C3 H31 119.0(2) no
C4 C3 H31 120.0(2) no
C3 C4 C5 119.8(2) yes
C3 C4 H41 120.0(3) no
C5 C4 H41 120.2(2) no
C4 C5 C6 120.2(2) yes
C4 C5 H51 120.0(2) no
C6 C5 H51 119.7(3) no
C1 C6 C5 120.8(2) yes
C1 C6 H61 119.2(2) no
C5 C6 H61 120.1(2) no
C1 C7 C8 124.67(16) yes
C1 C7 H71 117.49(17) no
C8 C7 H71 117.84(19) no
Ni1 C8 C7 128.79(14) yes
Ni1 C8 C10 116.96(13) yes
C7 C8 C10 114.16(16) yes
P1 C9 C2 110.72(12) yes
P1 C9 H91 109.39(13) no
C2 C9 H91 109.14(16) no
P1 C9 H92 109.52(14) no
C2 C9 H92 109.16(16) no
H91 C9 H92 108.88(17) no
O1 C10 O2 121.94(19) yes
O1 C10 C8 126.91(19) yes
O2 C10 C8 111.16(16) yes
O2 C11 H111 109.38(15) no
O2 C11 H112 109.70(17) no
H111 C11 H112 109.476 no
O2 C11 H113 109.32(15) no
H111 C11 H113 109.475 no
H112 C11 H113 109.476 no
P1 C12 C13 117.95(16) yes
P1 C12 C17 122.60(16) yes
C13 C12 C17 119.4(2) yes
C12 C13 C14 119.6(2) yes
C12 C13 H131 119.93(13) no
C14 C13 H131 120.49(17) no
C13 C14 C15 120.1(3) yes
C13 C14 H141 120.00(17) no
C15 C14 H141 119.86(16) no
C14 C15 C16 120.3(2) yes
C14 C15 H151 119.56(16) no
C16 C15 H151 120.14(17) no
C15 C16 C17 120.3(3) yes
C15 C16 H161 119.36(17) no
C17 C16 H161 120.36(19) no
C12 C17 C16 120.2(3) yes
C12 C17 H171 119.47(13) no
C16 C17 H171 120.28(19) no
P1 C18 C19 118.64(15) yes
P1 C18 C23 121.41(16) yes
C19 C18 C23 119.94(18) yes
C18 C19 C20 119.5(2) yes
C18 C19 H191 120.02(12) no
C20 C19 H191 120.52(15) no
C19 C20 C21 120.0(2) yes
C19 C20 H201 120.07(15) no
C21 C20 H201 119.91(14) no
C20 C21 C22 120.7(2) yes
C20 C21 H211 119.52(14) no
C22 C21 H211 119.81(14) no
C21 C22 C23 120.4(2) yes
C21 C22 H221 119.71(14) no
C23 C22 H221 119.90(15) no
C18 C23 C22 119.5(2) yes
C18 C23 H231 119.95(12) no
C22 C23 H231 120.52(15) no
P2 C24 C25 124.07(16) yes
P2 C24 C29 116.91(15) yes
C25 C24 C29 119.02(19) yes
C24 C25 C26 119.8(2) yes
C24 C25 H251 119.60(13) no
C26 C25 H251 120.63(15) no
C25 C26 C27 120.9(2) yes
C25 C26 H261 119.30(15) no
C27 C26 H261 119.79(14) no
C26 C27 C28 119.7(2) yes
C26 C27 H271 120.10(14) no
C28 C27 H271 120.16(15) no
C27 C28 C29 119.2(2) yes
C27 C28 H281 120.47(15) no
C29 C28 H281 120.35(15) no
C24 C29 C28 121.3(2) yes
C24 C29 H291 118.89(12) no
C28 C29 H291 119.80(15) no
P2 C30 C31 115.53(13) yes
P2 C30 H301 107.92(6) no
C31 C30 H301 107.68(11) no
P2 C30 H302 108.07(7) no
C31 C30 H302 108.09(11) no
H301 C30 H302 109.466 no
C30 C31 C32 120.43(18) yes
C30 C31 C36 121.89(19) yes
C32 C31 C36 117.67(18) yes
C31 C32 C33 121.0(2) yes
C31 C32 H321 119.29(11) no
C33 C32 H321 119.67(14) no
C32 C33 C34 120.4(2) yes
C32 C33 H331 119.96(14) no
C34 C33 H331 119.61(14) no
C33 C34 C35 119.4(2) yes
C33 C34 H341 120.30(14) no
C35 C34 H341 120.25(13) no
C34 C35 C36 120.6(2) yes
C34 C35 H351 119.81(13) no
C36 C35 H351 119.59(14) no
C31 C36 C35 120.8(2) yes
C31 C36 H361 119.22(13) no
C35 C36 H361 119.97(14) no
P2 C37 C38 114.70(13) yes
P2 C37 H371 108.25(6) no
C38 C37 H371 107.9(1) no
P2 C37 H372 108.03(6) no
C38 C37 H372 108.38(11) no
H371 C37 H372 109.467 no
C37 C38 C39 119.79(19) yes
C37 C38 C43 121.5(2) yes
C39 C38 C43 118.7(2) yes
C38 C39 C40 119.7(3) yes
C38 C39 H391 119.45(14) no
C40 C39 H391 120.80(19) no
C39 C40 C41 120.5(3) yes
C39 C40 H401 119.57(19) no
C41 C40 H401 119.93(18) no
C40 C41 C42 120.1(3) yes
C40 C41 H411 119.89(18) no
C42 C41 H411 120.05(17) no
C41 C42 C43 120.1(3) yes
C41 C42 H421 120.00(17) no
C43 C42 H421 119.88(18) no
C38 C43 C42 120.9(3) yes
C38 C43 H431 119.04(14) no
C42 C43 H431 120.04(18) no

loop_
_geom_bond_atom_site_label_1
_geom_bond_atom_site_label_2
_geom_bond_distance
_geom_bond_publ_flag
Ni1 Br1 2.3544(3) yes
Ni1 P1 2.1799(5) yes
Ni1 P2 2.2167(5) yes
Ni1 C8 1.9049(18) yes
P1 C9 1.8462(18) yes
P1 C12 1.8219(19) yes
P1 C18 1.8179(18) yes
P2 C24 1.8312(19) yes
P2 C30 1.8567(19) yes
P2 C37 1.8334(19) yes
O1 C10 1.210(3) yes
O2 C10 1.343(3) yes
O2 C11 1.451(3) yes
C1 C2 1.407(3) yes
C1 C6 1.404(3) yes
C1 C7 1.482(3) yes
C2 C3 1.397(3) yes
C2 C9 1.502(3) yes
C3 C4 1.384(4) yes
C3 H31 1.011(2) no
C4 C5 1.383(4) yes
C4 H41 1.014(2) no
C5 C6 1.380(3) yes
C5 H51 1.021(2) no
C6 H61 1.019(2) no
C7 C8 1.337(3) yes
C7 H71 1.0116(18) no
C8 C10 1.495(3) yes
C9 H91 1.0047(18) no
C9 H92 1.0025(18) no
C11 H111 1.000 no
C11 H112 1.000 no
C11 H113 1.000 no
C12 C13 1.400(3) yes
C12 C17 1.381(3) yes
C13 C14 1.393(3) yes
C13 H131 1.000 no
C14 C15 1.382(5) yes
C14 H141 1.000 no
C15 C16 1.364(5) yes
C15 H151 1.000 no
C16 C17 1.395(3) yes
C16 H161 1.000 no
C17 H171 1.000 no
C18 C19 1.385(3) yes
C18 C23 1.404(3) yes
C19 C20 1.400(3) yes
C19 H191 1.000 no
C20 C21 1.380(4) yes
C20 H201 1.000 no
C21 C22 1.369(4) yes
C21 H211 1.000 no
C22 C23 1.388(3) yes
C22 H221 1.000 no
C23 H231 1.000 no
C24 C25 1.380(3) yes
C24 C29 1.374(3) yes
C25 C26 1.394(3) yes
C25 H251 1.000 no
C26 C27 1.363(4) yes
C26 H261 1.000 no
C27 C28 1.385(4) yes
C27 H271 1.000 no
C28 C29 1.389(3) yes
C28 H281 1.000 no
C29 H291 1.000 no
C30 C31 1.506(3) yes
C30 H301 1.000 no
C30 H302 1.000 no
C31 C32 1.394(3) yes
C31 C36 1.395(3) yes
C32 C33 1.390(3) yes
C32 H321 1.000 no
C33 C34 1.378(3) yes
C33 H331 1.000 no
C34 C35 1.372(4) yes
C34 H341 1.000 no
C35 C36 1.393(3) yes
C35 H351 1.000 no
C36 H361 1.000 no
C37 C38 1.517(3) yes
C37 H371 1.000 no
C37 H372 1.000 no
C38 C39 1.378(3) yes
C38 C43 1.389(3) yes
C39 C40 1.399(4) yes
C39 H391 1.000 no
C40 C41 1.368(5) yes
C40 H401 1.000 no
C41 C42 1.359(5) yes
C41 H411 1.000 no
C42 C43 1.382(4) yes
C42 H421 1.000 no
C43 H431 1.000 no
